data_1007221
loop_
_publ_author_name
'Averbuch-Pouchot, M.-T.'
'Durif, A.'

_publ_section_title
;
 Synthesis and crystal structure of an adduct between guanidinium
 monophosphate and guanidinium chloride:
 [C(NH2)3]3PO4 &#x00B7; [C(NH2)3]Cl &#x00B7; 2H2O
;
_journal_coden_ASTM CRAMED
_journal_issue 9
_journal_name_full
;
 Comptes Rendus de l'Academie des Sciences, Serie II: Mecanique, Physique,
 Chimie, Sciences de la Terre et de l'Univers
;
_journal_page_first 1179
_journal_page_last 1184
_journal_volume 317
_journal_year 1993
_chemical_formula_structural
;
((C (N H2)3)3 (P O4)) ((C (N H2)3) Cl) (H2 O)2
;
_chemical_formula_sum 'C4 H28 Cl N12 O6 P'
_chemical_name_systematic
;
Triguanidinium phosphate - guanidinium chloride - water (1/1/2)
;
_space_group_IT_number 19
_symmetry_cell_setting orthorhombic
_symmetry_Int_Tables_number 19
_symmetry_space_group_name_Hall 'P 2ac 2ab'
_symmetry_space_group_name_H-M 'P 21 21 21'
_cell_angle_alpha 90
_cell_angle_beta 90
_cell_angle_gamma 90
_cell_formula_units_Z 4
_cell_length_a 14.038(3)
_cell_length_b 13.906(8)
_cell_length_c 9.961(2)
_cell_volume 1944.5
_refine_ls_R_factor_all 0.045
_cod_original_formula_sum 'H28 Cl N12 O6 P'
_cod_database_code 1007221

loop_
_space_group_symop_id
_space_group_symop_operation_xyz
1 x,y,z
2 1/2-x,-y,1/2+z
3 1/2+x,1/2-y,-z
4 -x,1/2+y,1/2-z

loop_
_atom_site_aniso_label
_atom_site_aniso_U_11
_atom_site_aniso_U_12
_atom_site_aniso_U_13
_atom_site_aniso_U_22
_atom_site_aniso_U_23
_atom_site_aniso_U_33
P1 0.0280(3) -0.0035(4) -0.0013(4) 0.0252(3) -0.0018(4) 0.0245(3)
O1 0.050(1) -0.010(1) -0.009(1) 0.026(1) 0.002(1) 0.039(1)
O2 0.034(1) -0.007(1) 0.002(1) 0.036(1) -0.010(1) 0.027(1)
O3 0.029(1) -0.003(1) 0.004(1) 0.053(2) -0.016(1) 0.038(1)
O4 0.036(1) 0.002(1) 0.004(1) 0.038(1) -0.007(1) 0.034(1)
Cl1 0.0454(5) 0.0038(5) 0.0126(7) 0.0550(6) 0.0072(8) 0.0772(7)
O5 0.079(2) -0.012(2) 0.014(2) 0.049(2) 0.013(2) 0.036(1)
O6 0.051(2) 0.014(2) -0.005(2) 0.064(2) 0.016(2) 0.050(2)
C1 0.029(2) 0.003(2) .000(2) 0.034(2) -0.002(2) 0.032(2)
C2 0.046(2) -0.012(2) 0.001(2) 0.049(2) -0.002(2) 0.045(2)
C3 0.038(2) 0.008(2) .000(2) 0.035(2) -0.001(2) 0.036(2)
C4 0.045(2) -0.005(2) -0.001(2) 0.043(2) -0.008(2) 0.037(2)
N1 0.038(2) 0.008(2) -0.002(2) 0.051(2) 0.009(2) 0.035(2)
N2 0.040(2) 0.010(2) -0.002(2) 0.046(2) 0.006(2) 0.033(2)
N3 0.036(2) -0.016(2) -0.004(1) 0.061(2) 0.003(2) 0.030(2)
N4 0.035(2) .000(2) -0.013(2) 0.042(2) -0.016(2) 0.083(3)
N5 0.074(3) -0.004(2) -0.005(3) 0.044(2) 0.014(2) 0.074(3)
N6 0.051(2) -0.016(2) -0.020(2) 0.058(2) -0.007(3) 0.089(3)
N7 0.060(2) 0.003(2) 0.016(2) 0.031(2) -0.010(2) 0.051(2)
N8 0.053(2) -0.005(2) -0.013(2) 0.040(2) .000(2) 0.050(2)
N9 0.058(2) 0.004(2) -0.015(2) 0.029(1) 0.003(2) 0.049(2)
N10 0.074(3) 0.012(2) 0.018(2) 0.046(2) 0.003(2) 0.051(2)
N11 0.072(2) -0.034(2) 0.013(2) 0.067(2) -0.019(2) 0.047(2)
N12 0.102(3) -0.027(2) 0.024(2) 0.070(2) -0.018(2) 0.038(2)

loop_
_atom_site_label
_atom_site_type_symbol
_atom_site_symmetry_multiplicity
_atom_site_Wyckoff_symbol
_atom_site_fract_x
_atom_site_fract_y
_atom_site_fract_z
_atom_site_occupancy
_atom_site_calc_flag
P1 P5+ 4 a 0.40393(7) 0.13784(6) 0.1019(1) 1 d
O1 O2- 4 a 0.4469(2) 0.2374(2) 0.0733(3) 1 d
O2 O2- 4 a 0.3861(2) 0.0839(2) -0.0312(3) 1 d
O3 O2- 4 a 0.3077(2) 0.1477(2) 0.1751(3) 1 d
O4 O2- 4 a 0.0256(2) 0.9194(2) 0.6889(3) 1 d
Cl1 Cl1- 4 a 0.14907(9) 0.42118(9) 0.4003(2) 1 d
O5 O2- 4 a 0.7358(3) 0.7335(2) 0.0960(3) 1 d
O6 O2- 4 a -0.0042(2) 0.0053(3) 0.3064(3) 1 d
C1 C4+ 4 a 0.8610(3) 0.5000(3) 0.5100(4) 1 d
C2 C4+ 4 a 0.6997(3) 0.1362(4) 0.0049(5) 1 d
C3 C4+ 4 a 0.4267(3) 0.8253(3) 0.1440(4) 1 d
C4 C4+ 4 a 0.1055(3) 0.7263(3) 0.2110(4) 1 d
N1 N3- 4 a 0.7946(2) 0.5119(3) 0.6017(4) 1 d
N2 N3- 4 a 0.8492(2) 0.5371(2) 0.3878(4) 1 d
N3 N3- 4 a 0.4396(2) 0.0492(3) 0.4605(4) 1 d
N4 N3- 4 a 0.8406(3) 0.9347(3) 0.5732(5) 1 d
N5 N3- 4 a 0.1533(4) 0.2843(3) 0.0177(5) 1 d
N6 N3- 4 a 0.7123(3) 0.8759(3) 0.4594(5) 1 d
N7 N3- 4 a 0.1234(3) 0.1268(2) 0.5529(4) 1 d
N8 N3- 4 a 0.5135(3) 0.3693(3) 0.2763(4) 1 d
N9 N3- 4 a 0.4151(3) 0.7292(2) 0.1537(4) 1 d
N10 N3- 4 a 0.8474(3) 0.3063(3) 0.2701(4) 1 d
N11 N3- 4 a 0.0500(3) 0.6938(3) 0.3093(4) 1 d
N12 N3- 4 a 0.1095(4) 0.6785(3) 0.0964(4) 1 d
H1 H1+ 4 a 0.290(3) 0.214(3) 0.350(4) 1 d
H2 H1+ 4 a 0.238(3) 0.279(3) 0.394(5) 1 d
H3 H1+ 4 a 0.441(5) 0.541(4) 0.708(7) 1 d
H4 H1+ 4 a 0.983(3) 0.486(3) 0.155(5) 1 d
H5 H1+ 4 a 0.266(3) 0.050(3) 0.918(5) 1 d
H6 H1+ 4 a 0.794(2) 0.488(3) 0.647(4) 1 d
H7 H1+ 4 a 0.202(3) 0.065(3) 0.122(5) 1 d
H8 H1+ 4 a 0.396(3) 0.970(3) 0.670(4) 1 d
H9 H1+ 4 a 0.023(3) 0.948(3) 0.020(4) 1 d
H10 H1+ 4 a 0.557(3) 0.565(3) 0.119(5) 1 d
H11 H1+ 4 a 0.899(3) 0.927(3) 0.608(5) 1 d
H12 H1+ 4 a 0.312(3) 0.519(3) 0.414(4) 1 d
H13 H1+ 4 a 0.176(4) 0.239(4) 0.058(6) 1 d
H14 H1+ 4 a 0.098(4) 0.271(4) -0.004(5) 1 d
H15 H1+ 4 a 0.690(3) 0.837(3) 0.431(5) 1 d
H16 H1+ 4 a 0.184(4) 0.576(4) 0.519(6) 1 d
H17 H1+ 4 a 0.387(3) 0.919(3) 0.042(4) 1 d
H18 H1+ 4 a 0.669(4) 0.344(4) 0.507(5) 1 d
H19 H1+ 4 a 0.008(3) 0.659(3) 0.726(4) 1 d
H20 H1+ 4 a 0.012(4) 0.064(4) 0.714(5) 1 d
H21 H1+ 4 a 0.117(3) 0.303(3) 0.606(5) 1 d
H22 H1+ 4 a 0.464(3) 0.703(3) 0.216(5) 1 d
H23 H1+ 4 a 0.814(3) 0.323(3) 0.326(5) 1 d
H24 H1+ 4 a 0.643(3) 0.663(3) 0.697(5) 1 d
H25 H1+ 4 a 0.528(3) 0.859(3) 0.703(5) 1 d
H26 H1+ 4 a 0.052(3) 0.732(3) 0.392(5) 1 d
H27 H1+ 4 a 0.414(3) 0.378(3) 0.594(5) 1 d
H28 H1+ 4 a 0.364(3) 0.308(3) 0.544(4) 1 d

loop_
_atom_type_symbol
_atom_type_oxidation_number
_atom_type_radius_bond
P5+ 5.000 1.05
O2- -2.000 0.68
Cl1- -1.000 0.99
C4+ 4.000 0.68
N3- -3.000 0.68
H1+ 1.000 ?
